data_1554767
loop_
_publ_author_name
'Jayakumar, Samydurai'
'Kumarswamyreddy, Nandarapu'
'Prakash, Muthuraj'
'Kesavan, Venkitasamy'

_publ_section_title
;
 Palladium catalyzed asymmetric allylation of 3-OBoc-oxindoles: an
 efficient synthesis of 3-allyl-3-hydroxyoxindoles.
;
_journal_issue 5
_journal_name_full 'Organic letters'
_journal_page_first 1066
_journal_page_last 1069
_journal_paper_doi 10.1021/acs.orglett.5b00034
_journal_volume 17
_journal_year 2015
_chemical_absolute_configuration ad
_chemical_formula_moiety 'C31 H24 Cl N O3'
_chemical_formula_sum 'C31 H24 Cl N O3'
_chemical_formula_weight 493.96
_space_group_crystal_system monoclinic
_space_group_IT_number 4
_space_group_name_Hall 'P 2yb'
_space_group_name_H-M_alt 'P 1 21 1'
_atom_sites_solution_hydrogens geom
_audit_creation_method SHELXL-2014/7
_cell_angle_alpha 90
_cell_angle_beta 98.161(2)
_cell_angle_gamma 90
_cell_formula_units_Z 2
_cell_length_a 7.0810(4)
_cell_length_b 19.4060(12)
_cell_length_c 9.4910(6)
_cell_measurement_reflns_used 4863
_cell_measurement_temperature 293(2)
_cell_measurement_theta_max 20.84
_cell_measurement_theta_min 2.16
_cell_volume 1290.99(14)
_computing_cell_refinement 'APEX2/SAINT (Bruker, 2004)'
_computing_data_collection 'APEX2 (Bruker, 2004)'
_computing_data_reduction 'SAINT/XPREP (Bruker, 2004)'
_computing_molecular_graphics 'ORTEP3 (Farrugia, 1997) and Mercury (Bruno et al., 2002)'
_computing_publication_material 'SHELXL-2014/7 (Sheldrick, 2014)'
_computing_structure_refinement 'SHELXL-2014/7 (Sheldrick, 2014)'
_computing_structure_solution 'SIR92 (Altornare et al., 1993)'
_diffrn_ambient_temperature 293(2)
_diffrn_measured_fraction_theta_full 1.000
_diffrn_measured_fraction_theta_max 0.996
_diffrn_measurement_device_type 'Bruker axs kappa apex2 CCD Diffractometer'
_diffrn_measurement_method '\w and \f scan'
_diffrn_radiation_monochromator graphite
_diffrn_radiation_source 'fine-focus sealed tube'
_diffrn_radiation_type MoK\a
_diffrn_radiation_wavelength 0.71073
_diffrn_reflns_av_R_equivalents 0.0440
_diffrn_reflns_av_unetI/netI 0.0545
_diffrn_reflns_Laue_measured_fraction_full 1.000
_diffrn_reflns_Laue_measured_fraction_max 0.996
_diffrn_reflns_limit_h_max 8
_diffrn_reflns_limit_h_min -8
_diffrn_reflns_limit_k_max 23
_diffrn_reflns_limit_k_min -23
_diffrn_reflns_limit_l_max 11
_diffrn_reflns_limit_l_min -11
_diffrn_reflns_number 20014
_diffrn_reflns_point_group_measured_fraction_full 1.000
_diffrn_reflns_point_group_measured_fraction_max 0.993
_diffrn_reflns_theta_full 25.242
_diffrn_reflns_theta_max 25.749
_diffrn_reflns_theta_min 2.099
_exptl_absorpt_coefficient_mu 0.181
_exptl_absorpt_correction_T_max 0.9599
_exptl_absorpt_correction_T_min 0.9421
_exptl_absorpt_correction_type multi-scan
_exptl_absorpt_process_details 'SADABS (Bruker, 2004)'
_exptl_crystal_colour colourless
_exptl_crystal_density_diffrn 1.271
_exptl_crystal_description block
_exptl_crystal_F_000 516
_exptl_crystal_size_max 0.300
_exptl_crystal_size_mid 0.300
_exptl_crystal_size_min 0.250
_refine_diff_density_max 0.234
_refine_diff_density_min -0.186
_refine_diff_density_rms 0.038
_refine_ls_abs_structure_details
;
 Flack x determined using 1149 quotients [(I+)-(I-)]/[(I+)+(I-)]
 (Parsons, Flack and Wagner, Acta Cryst. B69 (2013) 249-259).
;
_refine_ls_abs_structure_Flack 0.07(3)
_refine_ls_extinction_coef 0.019(4)
_refine_ls_extinction_expression Fc^*^=kFc[1+0.001xFc^2^\l^3^/sin(2\q)]^-1/4^
_refine_ls_extinction_method 'SHELXL-2014/7 (Sheldrick 2014'
_refine_ls_goodness_of_fit_ref 0.977
_refine_ls_hydrogen_treatment constr
_refine_ls_matrix_type full
_refine_ls_number_parameters 326
_refine_ls_number_reflns 4917
_refine_ls_number_restraints 1
_refine_ls_restrained_S_all 0.977
_refine_ls_R_factor_all 0.0981
_refine_ls_R_factor_gt 0.0425
_refine_ls_shift/su_max 0.000
_refine_ls_shift/su_mean 0.000
_refine_ls_structure_factor_coef Fsqd
_refine_ls_weighting_details 'w=1/[\s^2^(Fo^2^)+(0.0638P)^2^] where P=(Fo^2^+2Fc^2^)/3'
_refine_ls_weighting_scheme calc
_refine_ls_wR_factor_gt 0.1003
_refine_ls_wR_factor_ref 0.1228
_reflns_Friedel_coverage 0.934
_reflns_Friedel_fraction_full 1.000
_reflns_Friedel_fraction_max 0.991
_reflns_number_gt 2980
_reflns_number_total 4917
_reflns_threshold_expression 'I > 2\s(I)'
_cod_data_source_file ol5b00034_si_002.cif
_cod_data_source_block KUMARSWAMY
_cod_original_sg_symbol_H-M 'P 21'
_cod_database_code 1554767
_shelx_shelxl_version_number 2014/7
_shelx_space_group_comment
;
The symmetry employed for this shelxl refinement is uniquely defined
by the following loop, which should always be used as a source of
symmetry information in preference to the above space-group names.
They are only intended as comments.
;
_shelx_estimated_absorpt_t_min 0.948
_shelx_estimated_absorpt_t_max 0.956

loop_
_space_group_symop_operation_xyz
'x, y, z'
'-x, y+1/2, -z'

loop_
_atom_site_label
_atom_site_type_symbol
_atom_site_fract_x
_atom_site_fract_y
_atom_site_fract_z
_atom_site_U_iso_or_equiv
_atom_site_adp_type
_atom_site_occupancy
_atom_site_site_symmetry_order
_atom_site_calc_flag
_atom_site_refinement_flags_posn
_atom_site_refinement_flags_adp
C1 C 0.8321(7) 0.2914(2) 1.3520(5) 0.0664(13) Uani 1 1 d . .
C2 C 0.9984(10) 0.2940(3) 1.4455(6) 0.0915(19) Uani 1 1 d . .
H2 H 1.0158 0.2652 1.5246 0.110 Uiso 1 1 calc R U
C3 C 1.1380(9) 0.3391(4) 1.4214(7) 0.106(2) Uani 1 1 d . .
H3 H 1.2507 0.3406 1.4849 0.128 Uiso 1 1 calc R U
C4 C 1.1162(8) 0.3827(3) 1.3050(6) 0.0877(17) Uani 1 1 d . .
H4 H 1.2116 0.4139 1.2910 0.105 Uiso 1 1 calc R U
C5 C 0.9499(6) 0.3790(2) 1.2102(5) 0.0572(12) Uani 1 1 d . .
C6 C 0.8087(6) 0.3331(2) 1.2319(5) 0.0566(12) Uani 1 1 d . .
H6 H 0.6981 0.3300 1.1664 0.068 Uiso 1 1 calc R U
C7 C 0.9233(6) 0.4299(3) 1.0937(5) 0.0531(12) Uani 1 1 d . .
C8 C 0.9115(6) 0.4931(3) 0.8156(5) 0.0542(12) Uani 1 1 d . .
C9 C 0.7407(5) 0.4567(2) 0.8688(4) 0.0430(10) Uani 1 1 d . .
C10 C 0.6253(5) 0.5148(2) 0.9119(4) 0.0455(10) Uani 1 1 d . .
C11 C 0.4636(6) 0.5169(3) 0.9771(4) 0.0525(11) Uani 1 1 d . .
H11 H 0.4131 0.4766 1.0094 0.063 Uiso 1 1 calc R U
C12 C 0.3781(7) 0.5792(3) 0.9936(5) 0.0679(14) Uani 1 1 d . .
H12 H 0.2676 0.5811 1.0360 0.082 Uiso 1 1 calc R U
C13 C 0.4542(8) 0.6385(3) 0.9483(5) 0.0737(15) Uani 1 1 d . .
H13 H 0.3939 0.6802 0.9603 0.088 Uiso 1 1 calc R U
C14 C 0.6206(7) 0.6382(3) 0.8844(5) 0.0666(14) Uani 1 1 d . .
H14 H 0.6732 0.6788 0.8555 0.080 Uiso 1 1 calc R U
C15 C 0.7016(5) 0.5763(2) 0.8665(4) 0.0496(11) Uani 1 1 d . .
C16 C 0.9742(7) 0.6119(3) 0.7380(6) 0.0821(16) Uani 1 1 d . .
H16A H 0.9174 0.6565 0.7438 0.123 Uiso 1 1 calc R U
H16B H 1.1034 0.6129 0.7852 0.123 Uiso 1 1 calc R U
H16C H 0.9732 0.5996 0.6399 0.123 Uiso 1 1 calc R U
C17 C 0.6419(5) 0.4123(2) 0.7432(4) 0.0430(10) Uani 1 1 d . .
H17 H 0.7370 0.3795 0.7183 0.052 Uiso 1 1 calc R U
C18 C 0.4770(5) 0.3710(2) 0.7804(4) 0.0437(10) Uani 1 1 d . .
H18 H 0.3803 0.3946 0.8169 0.052 Uiso 1 1 calc R U
C19 C 0.4596(6) 0.3046(2) 0.7650(4) 0.0508(11) Uani 1 1 d . .
H19 H 0.5628 0.2813 0.7369 0.061 Uiso 1 1 calc R U
C20 C 0.2944(6) 0.2628(2) 0.7874(5) 0.0518(11) Uani 1 1 d . .
C21 C 0.2756(7) 0.1966(2) 0.7329(6) 0.0676(13) Uani 1 1 d . .
H21 H 0.3719 0.1784 0.6869 0.081 Uiso 1 1 calc R U
C22 C 0.1168(9) 0.1572(3) 0.7455(7) 0.0850(17) Uani 1 1 d . .
H22 H 0.1066 0.1129 0.7079 0.102 Uiso 1 1 calc R U
C23 C -0.0247(9) 0.1830(4) 0.8127(7) 0.0869(19) Uani 1 1 d . .
H23 H -0.1321 0.1565 0.8208 0.104 Uiso 1 1 calc R U
C24 C -0.0088(8) 0.2478(3) 0.8682(6) 0.0783(15) Uani 1 1 d . .
H24 H -0.1057 0.2653 0.9146 0.094 Uiso 1 1 calc R U
C25 C 0.1481(6) 0.2874(3) 0.8565(5) 0.0656(13) Uani 1 1 d . .
H25 H 0.1568 0.3315 0.8954 0.079 Uiso 1 1 calc R U
C26 C 0.5817(6) 0.4567(2) 0.6126(4) 0.0466(10) Uani 1 1 d . .
C27 C 0.4173(6) 0.4955(3) 0.5969(5) 0.0593(12) Uani 1 1 d . .
H27 H 0.3390 0.4942 0.6676 0.071 Uiso 1 1 calc R U
C28 C 0.3661(8) 0.5364(3) 0.4779(5) 0.0746(15) Uani 1 1 d . .
H28 H 0.2553 0.5627 0.4699 0.090 Uiso 1 1 calc R U
C29 C 0.4768(11) 0.5379(3) 0.3741(6) 0.0861(18) Uani 1 1 d . .
H29 H 0.4432 0.5658 0.2949 0.103 Uiso 1 1 calc R U
C30 C 0.6366(10) 0.4991(3) 0.3839(6) 0.0894(19) Uani 1 1 d . .
H30 H 0.7099 0.4994 0.3100 0.107 Uiso 1 1 calc R U
C31 C 0.6924(7) 0.4588(3) 0.5033(5) 0.0675(13) Uani 1 1 d . .
H31 H 0.8043 0.4332 0.5101 0.081 Uiso 1 1 calc R U
N1 N 0.8665(5) 0.5613(2) 0.8062(4) 0.0561(10) Uani 1 1 d . .
O1 O 1.0475(4) 0.46525(17) 0.7776(4) 0.0697(10) Uani 1 1 d . .
O2 O 1.0006(5) 0.48473(19) 1.0955(4) 0.0737(10) Uani 1 1 d . .
O3 O 0.7988(3) 0.40712(15) 0.9815(3) 0.0503(7) Uani 1 1 d . .
Cl1 Cl 0.6547(3) 0.23670(9) 1.38526(17) 0.1107(7) Uani 1 1 d . .

loop_
_atom_site_aniso_label
_atom_site_aniso_U_11
_atom_site_aniso_U_22
_atom_site_aniso_U_33
_atom_site_aniso_U_23
_atom_site_aniso_U_13
_atom_site_aniso_U_12
C1 0.092(4) 0.052(3) 0.050(3) -0.001(2) -0.007(3) -0.005(3)
C2 0.124(5) 0.070(4) 0.068(4) 0.014(3) -0.029(4) -0.004(4)
C3 0.095(4) 0.113(5) 0.093(4) 0.032(4) -0.045(3) -0.015(4)
C4 0.078(3) 0.087(4) 0.086(4) 0.022(3) -0.031(3) -0.013(3)
C5 0.051(3) 0.056(3) 0.060(3) 0.001(2) -0.011(2) 0.005(2)
C6 0.062(3) 0.057(3) 0.046(3) -0.004(2) -0.008(2) 0.002(3)
C7 0.043(2) 0.060(3) 0.052(3) 0.000(2) -0.008(2) -0.001(2)
C8 0.042(2) 0.063(3) 0.056(3) 0.004(2) 0.002(2) -0.004(2)
C9 0.037(2) 0.048(3) 0.043(2) 0.006(2) 0.0018(17) -0.0025(19)
C10 0.044(2) 0.052(3) 0.040(2) 0.001(2) 0.0018(18) 0.007(2)
C11 0.052(2) 0.066(3) 0.040(2) -0.002(2) 0.0044(19) 0.004(2)
C12 0.059(3) 0.086(4) 0.058(3) -0.015(3) 0.006(2) 0.014(3)
C13 0.077(4) 0.068(4) 0.073(3) -0.017(3) -0.004(3) 0.018(3)
C14 0.069(3) 0.053(3) 0.071(3) -0.002(3) -0.013(3) 0.003(3)
C15 0.042(2) 0.052(3) 0.051(3) -0.001(2) -0.0088(19) -0.001(2)
C16 0.072(3) 0.074(4) 0.102(4) 0.029(3) 0.019(3) -0.018(3)
C17 0.039(2) 0.048(2) 0.043(2) 0.000(2) 0.0074(17) -0.0022(19)
C18 0.041(2) 0.049(3) 0.041(2) -0.001(2) 0.0065(17) 0.000(2)
C19 0.045(2) 0.052(3) 0.054(3) 0.001(2) 0.002(2) 0.003(2)
C20 0.050(3) 0.043(3) 0.061(3) 0.009(2) 0.002(2) 0.000(2)
C21 0.072(3) 0.047(3) 0.082(4) 0.005(3) 0.002(3) -0.005(3)
C22 0.087(4) 0.049(3) 0.113(5) 0.005(3) -0.006(4) -0.018(3)
C23 0.071(4) 0.086(5) 0.102(5) 0.029(4) 0.005(3) -0.032(3)
C24 0.067(3) 0.076(4) 0.094(4) 0.006(3) 0.022(3) -0.014(3)
C25 0.063(3) 0.055(3) 0.081(3) 0.004(3) 0.018(3) -0.010(3)
C26 0.054(2) 0.048(3) 0.039(2) -0.002(2) 0.0108(19) -0.008(2)
C27 0.054(3) 0.075(3) 0.049(3) 0.007(2) 0.004(2) 0.001(3)
C28 0.089(4) 0.077(4) 0.054(3) 0.010(3) -0.002(3) 0.008(3)
C29 0.141(5) 0.065(4) 0.051(3) 0.011(3) 0.010(4) -0.003(4)
C30 0.149(6) 0.080(4) 0.049(3) 0.000(3) 0.049(4) -0.011(4)
C31 0.087(3) 0.066(3) 0.056(3) -0.005(3) 0.032(3) -0.001(3)
N1 0.045(2) 0.054(3) 0.068(3) 0.013(2) 0.0025(18) -0.0063(19)
O1 0.0407(16) 0.072(2) 0.100(3) 0.006(2) 0.0247(16) 0.0027(17)
O2 0.073(2) 0.065(2) 0.075(2) 0.0100(18) -0.0177(17) -0.0196(19)
O3 0.0456(15) 0.0540(18) 0.0488(17) 0.0057(14) -0.0017(13) -0.0028(14)
Cl1 0.1416(15) 0.1037(13) 0.0833(11) 0.0185(9) 0.0044(10) -0.0416(11)

loop_
_atom_type_symbol
_atom_type_description
_atom_type_scat_dispersion_real
_atom_type_scat_dispersion_imag
_atom_type_scat_source
C C 0.0033 0.0016 'International Tables Vol C Tables 4.2.6.8 and 6.1.1.4'
H H 0.0000 0.0000 'International Tables Vol C Tables 4.2.6.8 and 6.1.1.4'
N N 0.0061 0.0033 'International Tables Vol C Tables 4.2.6.8 and 6.1.1.4'
O O 0.0106 0.0060 'International Tables Vol C Tables 4.2.6.8 and 6.1.1.4'
Cl Cl 0.1484 0.1585 'International Tables Vol C Tables 4.2.6.8 and 6.1.1.4'

loop_
_geom_angle_atom_site_label_1
_geom_angle_atom_site_label_2
_geom_angle_atom_site_label_3
_geom_angle
C2 C1 C6 120.1(5)
C2 C1 Cl1 119.3(4)
C6 C1 Cl1 120.6(4)
C3 C2 C1 119.4(5)
C3 C2 H2 120.3
C1 C2 H2 120.3
C2 C3 C4 121.7(5)
C2 C3 H3 119.2
C4 C3 H3 119.2
C5 C4 C3 118.5(5)
C5 C4 H4 120.7
C3 C4 H4 120.7
C6 C5 C4 120.5(5)
C6 C5 C7 121.8(4)
C4 C5 C7 117.4(4)
C5 C6 C1 119.7(4)
C5 C6 H6 120.2
C1 C6 H6 120.2
O2 C7 O3 123.1(4)
O2 C7 C5 125.2(4)
O3 C7 C5 111.7(4)
O1 C8 N1 127.4(4)
O1 C8 C9 126.1(4)
N1 C8 C9 106.2(4)
O3 C9 C10 114.2(3)
O3 C9 C8 113.0(3)
C10 C9 C8 103.3(4)
O3 C9 C17 104.2(3)
C10 C9 C17 115.3(3)
C8 C9 C17 106.9(3)
C11 C10 C15 119.6(4)
C11 C10 C9 132.2(4)
C15 C10 C9 108.1(3)
C12 C11 C10 119.1(5)
C12 C11 H11 120.5
C10 C11 H11 120.5
C13 C12 C11 120.4(5)
C13 C12 H12 119.8
C11 C12 H12 119.8
C12 C13 C14 121.8(5)
C12 C13 H13 119.1
C14 C13 H13 119.1
C15 C14 C13 117.2(5)
C15 C14 H14 121.4
C13 C14 H14 121.4
C14 C15 N1 129.0(5)
C14 C15 C10 121.9(4)
N1 C15 C10 109.2(4)
N1 C16 H16A 109.5
N1 C16 H16B 109.5
H16A C16 H16B 109.5
N1 C16 H16C 109.5
H16A C16 H16C 109.5
H16B C16 H16C 109.5
C18 C17 C26 110.9(3)
C18 C17 C9 113.4(3)
C26 C17 C9 110.7(3)
C18 C17 H17 107.2
C26 C17 H17 107.2
C9 C17 H17 107.2
C19 C18 C17 124.6(4)
C19 C18 H18 117.7
C17 C18 H18 117.7
C18 C19 C20 126.7(4)
C18 C19 H19 116.7
C20 C19 H19 116.7
C21 C20 C25 117.3(4)
C21 C20 C19 119.7(4)
C25 C20 C19 122.9(4)
C22 C21 C20 121.2(5)
C22 C21 H21 119.4
C20 C21 H21 119.4
C23 C22 C21 120.1(6)
C23 C22 H22 119.9
C21 C22 H22 119.9
C22 C23 C24 119.7(5)
C22 C23 H23 120.1
C24 C23 H23 120.1
C23 C24 C25 120.7(5)
C23 C24 H24 119.7
C25 C24 H24 119.7
C24 C25 C20 121.0(5)
C24 C25 H25 119.5
C20 C25 H25 119.5
C27 C26 C31 117.5(4)
C27 C26 C17 122.2(4)
C31 C26 C17 120.3(4)
C26 C27 C28 121.4(4)
C26 C27 H27 119.3
C28 C27 H27 119.3
C29 C28 C27 119.8(5)
C29 C28 H28 120.1
C27 C28 H28 120.1
C28 C29 C30 120.5(5)
C28 C29 H29 119.8
C30 C29 H29 119.8
C29 C30 C31 120.6(5)
C29 C30 H30 119.7
C31 C30 H30 119.7
C26 C31 C30 120.2(5)
C26 C31 H31 119.9
C30 C31 H31 119.9
C8 N1 C15 112.1(4)
C8 N1 C16 123.6(4)
C15 N1 C16 124.3(4)
C7 O3 C9 116.5(3)

loop_
_geom_bond_atom_site_label_1
_geom_bond_atom_site_label_2
_geom_bond_distance
C1 C2 1.371(7)
C1 C6 1.388(6)
C1 Cl1 1.708(5)
C2 C3 1.364(9)
C2 H2 0.9300
C3 C4 1.382(8)
C3 H3 0.9300
C4 C5 1.379(6)
C4 H4 0.9300
C5 C6 1.376(6)
C5 C7 1.475(6)
C6 H6 0.9300
C7 O2 1.195(5)
C7 O3 1.357(5)
C8 O1 1.203(5)
C8 N1 1.362(6)
C8 C9 1.546(6)
C9 O3 1.454(5)
C9 C10 1.484(6)
C9 C17 1.555(5)
C10 C11 1.377(5)
C10 C15 1.403(6)
C11 C12 1.370(7)
C11 H11 0.9300
C12 C13 1.366(7)
C12 H12 0.9300
C13 C14 1.400(7)
C13 H13 0.9300
C14 C15 1.351(7)
C14 H14 0.9300
C15 N1 1.402(5)
C16 N1 1.450(6)
C16 H16A 0.9600
C16 H16B 0.9600
C16 H16C 0.9600
C17 C18 1.498(5)
C17 C26 1.520(6)
C17 H17 0.9800
C18 C19 1.301(6)
C18 H18 0.9300
C19 C20 1.464(6)
C19 H19 0.9300
C20 C21 1.385(6)
C20 C25 1.387(6)
C21 C22 1.379(7)
C21 H21 0.9300
C22 C23 1.357(8)
C22 H22 0.9300
C23 C24 1.363(8)
C23 H23 0.9300
C24 C25 1.369(7)
C24 H24 0.9300
C25 H25 0.9300
C26 C27 1.377(6)
C26 C31 1.386(6)
C27 C28 1.385(6)
C27 H27 0.9300
C28 C29 1.344(7)
C28 H28 0.9300
C29 C30 1.351(8)
C29 H29 0.9300
C30 C31 1.386(8)
C30 H30 0.9300
C31 H31 0.9300

loop_
_geom_torsion_atom_site_label_1
_geom_torsion_atom_site_label_2
_geom_torsion_atom_site_label_3
_geom_torsion_atom_site_label_4
_geom_torsion
C6 C1 C2 C3 1.8(9)
Cl1 C1 C2 C3 -178.1(5)
C1 C2 C3 C4 0.2(11)
C2 C3 C4 C5 -1.3(10)
C3 C4 C5 C6 0.4(8)
C3 C4 C5 C7 175.0(6)
C4 C5 C6 C1 1.6(7)
C7 C5 C6 C1 -172.8(4)
C2 C1 C6 C5 -2.7(7)
Cl1 C1 C6 C5 177.2(4)
C6 C5 C7 O2 151.6(5)
C4 C5 C7 O2 -22.9(7)
C6 C5 C7 O3 -28.5(6)
C4 C5 C7 O3 157.0(4)
O1 C8 C9 O3 51.6(6)
N1 C8 C9 O3 -134.7(3)
O1 C8 C9 C10 175.5(4)
N1 C8 C9 C10 -10.8(4)
O1 C8 C9 C17 -62.4(5)
N1 C8 C9 C17 111.2(4)
O3 C9 C10 C11 -51.6(5)
C8 C9 C10 C11 -174.6(4)
C17 C9 C10 C11 69.1(5)
O3 C9 C10 C15 132.1(3)
C8 C9 C10 C15 9.0(4)
C17 C9 C10 C15 -107.3(4)
C15 C10 C11 C12 1.3(6)
C9 C10 C11 C12 -174.7(4)
C10 C11 C12 C13 -1.1(7)
C11 C12 C13 C14 -0.2(7)
C12 C13 C14 C15 1.3(7)
C13 C14 C15 N1 180.0(4)
C13 C14 C15 C10 -1.1(6)
C11 C10 C15 C14 -0.2(6)
C9 C10 C15 C14 176.7(4)
C11 C10 C15 N1 178.9(3)
C9 C10 C15 N1 -4.2(4)
O3 C9 C17 C18 57.6(4)
C10 C9 C17 C18 -68.3(5)
C8 C9 C17 C18 177.5(3)
O3 C9 C17 C26 -176.9(3)
C10 C9 C17 C26 57.1(4)
C8 C9 C17 C26 -57.1(4)
C26 C17 C18 C19 109.5(5)
C9 C17 C18 C19 -125.2(4)
C17 C18 C19 C20 -174.1(4)
C18 C19 C20 C21 163.4(5)
C18 C19 C20 C25 -13.6(7)
C25 C20 C21 C22 0.7(7)
C19 C20 C21 C22 -176.5(5)
C20 C21 C22 C23 -0.2(8)
C21 C22 C23 C24 -0.3(9)
C22 C23 C24 C25 0.3(9)
C23 C24 C25 C20 0.3(8)
C21 C20 C25 C24 -0.8(7)
C19 C20 C25 C24 176.4(4)
C18 C17 C26 C27 46.1(5)
C9 C17 C26 C27 -80.7(4)
C18 C17 C26 C31 -133.4(4)
C9 C17 C26 C31 99.8(5)
C31 C26 C27 C28 -1.4(7)
C17 C26 C27 C28 179.2(4)
C26 C27 C28 C29 0.9(8)
C27 C28 C29 C30 0.9(9)
C28 C29 C30 C31 -2.1(9)
C27 C26 C31 C30 0.2(7)
C17 C26 C31 C30 179.6(4)
C29 C30 C31 C26 1.6(8)
O1 C8 N1 C15 -177.4(4)
C9 C8 N1 C15 9.0(4)
O1 C8 N1 C16 4.2(7)
C9 C8 N1 C16 -169.3(4)
C14 C15 N1 C8 175.7(4)
C10 C15 N1 C8 -3.3(5)
C14 C15 N1 C16 -6.0(7)
C10 C15 N1 C16 175.0(4)
O2 C7 O3 C9 -8.5(6)
C5 C7 O3 C9 171.6(3)
C10 C9 O3 C7 -66.6(4)
C8 C9 O3 C7 51.1(5)
C17 C9 O3 C7 166.7(3)
